data_4022164
loop_
_publ_author_name
'Michael Z\"ollinger'
'Peter Mayer'
'Thomas Lindel'

_publ_contact_author_address
;
Department of Chemistry and Biochemistry
Ludwig Maximilian University
Butenandtstrasse 5-13 (Haus F)
D-81377 Munich
Germany
;
_publ_contact_author_email thomas.lindel@cup.uni-muenchen.de
_publ_contact_author_fax '+49 089-2180-77734'
_publ_contact_author_name 'Thomas Lindel'
_publ_section_title
;
 Total Synthesis of the Cytostatic Marine Natural Product
 Dibromophakellstatin via Three-Component Imidazolidinone Anellation
;
_journal_name_full 'Journal of Organic Chemistry'
_journal_page_first 9431
_journal_page_last 9439
_journal_paper_doi 10.1021/jo061813u
_journal_volume 71
_journal_year 2006
_chemical_formula_moiety 'C20 H17 Br2 N5 O2, 0.5(C3 H6 O), 0.5(C H4 O)'
_chemical_formula_sum 'C22 H22 Br2 N5 O3'
_chemical_formula_weight 564.250
_space_group_IT_number 2
_symmetry_cell_setting triclinic
_symmetry_Int_Tables_number 2
_symmetry_space_group_name_Hall '-P 1'
_symmetry_space_group_name_H-M 'P -1'
_atom_sites_solution_hydrogens geom
_atom_sites_solution_primary direct
_atom_sites_solution_secondary difmap
_audit_author_name 'Mayer, P.'
_audit_block_code C20H17Br2N5O2_Aceton_MeOH_kn268_lindel
_audit_creation_date 20-Jun-06
_audit_creation_method 'form98_non/compatible with shelxl97-2'
_audit_update_record 06-Jul-06
_cell_angle_alpha 82.0773(17)
_cell_angle_beta 82.9329(14)
_cell_angle_gamma 74.5580(16)
_cell_formula_units_Z 4
_cell_length_a 11.1469(3)
_cell_length_b 14.2301(4)
_cell_length_c 15.9794(4)
_cell_measurement_reflns_used 55166
_cell_measurement_temperature 200(2)
_cell_measurement_theta_max 27.485
_cell_measurement_theta_min 3.134
_cell_volume 2409.94(11)
_computing_cell_refinement 'HKL Scalepack (Otwinowski & Minor 1997)'
_computing_data_collection 'Collect (Bruker AXS BV, 1997-2004)'
_computing_data_reduction 'HKL Denzo and Scalepack (Otwinowski & Minor 1997)'
_computing_structure_refinement 'SHELXL-97 (G. M. Sheldrick. University of G\"ottingen, 97-2 version)'
_computing_structure_solution
;
A. Altomare, M. C. Burla, M. Camalli, G. L. Cascarano, C. Giacovazzo, A.
Guagliardi, A. G. G. Moliterni, G. Polidori, R. Spagna: SIR97: a new tool for
crystal structure determination and refinement; J. Appl. Crystallogr. 1999,
32, 115-119.
;
_diffrn_ambient_temperature 200(2)
_diffrn_detector_area_resol_mean 9
_diffrn_measured_fraction_theta_full 0.993
_diffrn_measured_fraction_theta_max 0.993
_diffrn_measurement_device '95mm CCD camera on \k-goniostat'
_diffrn_measurement_device_type KappaCCD
_diffrn_measurement_method phi/omega-scan
_diffrn_orient_matrix_type 'by Bruker AXS Collect from scalepack cell'
_diffrn_orient_matrix_UB_11 -0.0194667
_diffrn_orient_matrix_UB_12 0.0732059
_diffrn_orient_matrix_UB_13 -0.0099400
_diffrn_orient_matrix_UB_21 -0.0896224
_diffrn_orient_matrix_UB_22 0.0027655
_diffrn_orient_matrix_UB_23 -0.0043832
_diffrn_orient_matrix_UB_31 -0.0179577
_diffrn_orient_matrix_UB_32 0.0036573
_diffrn_orient_matrix_UB_33 0.0625066
_diffrn_radiation_collimation 0.25
_diffrn_radiation_monochromator 'Montel graded multilayer x-ray optics'
_diffrn_radiation_source 'rotating anode'
_diffrn_radiation_type MoK\a
_diffrn_radiation_wavelength 0.71073
_diffrn_reflns_av_R_equivalents 0.0494
_diffrn_reflns_av_sigmaI/netI 0.0494
_diffrn_reflns_limit_h_max 14
_diffrn_reflns_limit_h_min -14
_diffrn_reflns_limit_k_max 17
_diffrn_reflns_limit_k_min -18
_diffrn_reflns_limit_l_max 20
_diffrn_reflns_limit_l_min -20
_diffrn_reflns_number 48976
_diffrn_reflns_theta_full 27.51
_diffrn_reflns_theta_max 27.51
_diffrn_reflns_theta_min 3.17
_diffrn_source_current 55.00
_diffrn_source_power 3.025
_diffrn_source_type 'FR 591 generator'
_diffrn_source_voltage 55.00
_exptl_absorpt_coefficient_mu 3.396
_exptl_absorpt_correction_type multi-scan
_exptl_absorpt_process_details sadabs
_exptl_crystal_colour colourless
_exptl_crystal_density_diffrn 1.55518(7)
_exptl_crystal_density_method 'not measured'
_exptl_crystal_description platelet
_exptl_crystal_F_000 1132
_exptl_crystal_size_max 0.17
_exptl_crystal_size_mid 0.09
_exptl_crystal_size_min 0.02
_refine_diff_density_max 1.735
_refine_diff_density_min -1.152
_refine_diff_density_rms 0.118
_refine_ls_extinction_method none
_refine_ls_goodness_of_fit_ref 1.031
_refine_ls_hydrogen_treatment constr
_refine_ls_matrix_type full
_refine_ls_number_parameters 567
_refine_ls_number_reflns 11013
_refine_ls_number_restraints 0
_refine_ls_restrained_S_all 1.031
_refine_ls_R_factor_all 0.0904
_refine_ls_R_factor_gt 0.0561
_refine_ls_shift/su_max 0.001
_refine_ls_shift/su_mean 0.000
_refine_ls_structure_factor_coef Fsqd
_refine_ls_weighting_details 'calc w=1/[\s^2^(Fo^2^)+(0.0835P)^2^+5.9475P] where P=(Fo^2^+2Fc^2^)/3'
_refine_ls_weighting_scheme calc
_refine_ls_wR_factor_gt 0.1479
_refine_ls_wR_factor_ref 0.1672
_reflns_number_gt 7659
_reflns_number_total 11013
_reflns_threshold_expression >2sigma(I)
_cod_data_source_file jo061813urom20060901_080212.cif
_cod_database_code 4022164

loop_
_symmetry_equiv_pos_as_xyz
'x, y, z'
'-x, -y, -z'

loop_
_atom_site_label
_atom_site_type_symbol
_atom_site_fract_x
_atom_site_fract_y
_atom_site_fract_z
_atom_site_U_iso_or_equiv
_atom_site_adp_type
_atom_site_occupancy
_atom_site_symmetry_multiplicity
_atom_site_calc_flag
_atom_site_refinement_flags
Br1 Br 0.25418(5) -0.17346(6) -0.07186(4) 0.0622(2) Uani 1 1 d .
Br2 Br 0.00510(5) -0.11604(5) 0.08850(3) 0.05375(19) Uani 1 1 d .
Br3 Br 0.68894(4) -0.11204(4) 0.15620(3) 0.04146(16) Uani 1 1 d .
Br4 Br 0.53159(4) -0.13602(4) -0.01564(3) 0.03352(14) Uani 1 1 d .
O1 O -0.2769(3) -0.1674(3) -0.1848(2) 0.0406(8) Uani 1 1 d .
O2 O 0.4252(3) -0.3596(3) -0.2599(3) 0.0462(9) Uani 1 1 d .
O3 O 0.0993(3) -0.0447(3) 0.2421(2) 0.0399(8) Uani 1 1 d .
O4 O 0.7320(3) -0.1733(2) 0.4164(2) 0.0347(7) Uani 1 1 d .
O5 O 0.1789(8) -0.2589(5) 0.4347(5) 0.121(3) Uani 1 1 d .
N1 N 0.0445(4) -0.1893(3) -0.1503(2) 0.0363(10) Uani 1 1 d .
N2 N -0.0989(4) -0.2092(3) -0.2720(2) 0.0330(9) Uani 1 1 d .
N3 N 0.2128(4) -0.3151(3) -0.2129(3) 0.0362(9) Uani 1 1 d .
N4 N 0.3137(3) -0.2017(3) -0.2873(3) 0.0310(8) Uani 1 1 d .
N5 N 0.1534(3) -0.0576(3) -0.2873(2) 0.0302(8) Uani 1 1 d .
H5A H 0.2030 -0.0214 -0.3127 0.036 Uiso 1 1 calc R
H5B H 0.0741 -0.0301 -0.2735 0.036 Uiso 1 1 calc R
N6 N 0.4358(3) -0.0840(3) 0.2284(2) 0.0260(8) Uani 1 1 d .
N7 N 0.2259(3) -0.0402(3) 0.3415(2) 0.0317(9) Uani 1 1 d .
N8 N 0.5505(3) -0.1601(3) 0.3519(2) 0.0269(8) Uani 1 1 d .
N9 N 0.6317(3) -0.0250(3) 0.3539(2) 0.0271(8) Uani 1 1 d .
N10 N 0.4938(3) 0.0980(3) 0.2757(2) 0.0308(8) Uani 1 1 d .
H10A H 0.5359 0.1417 0.2781 0.037 Uiso 1 1 calc R
H10B H 0.4257 0.1145 0.2487 0.037 Uiso 1 1 calc R
C1 C 0.0895(5) -0.1721(4) -0.0791(3) 0.0415(13) Uani 1 1 d .
C2 C -0.0101(5) -0.1485(4) -0.0188(3) 0.0415(12) Uani 1 1 d .
C3 C -0.1188(5) -0.1503(4) -0.0534(3) 0.0394(12) Uani 1 1 d .
H3 H -0.2013 -0.1367 -0.0262 0.047 Uiso 1 1 calc R
C4 C -0.0835(4) -0.1754(4) -0.1336(3) 0.0328(10) Uani 1 1 d .
C5 C -0.1616(4) -0.1838(4) -0.1979(3) 0.0325(10) Uani 1 1 d .
C6 C 0.1168(4) -0.2218(4) -0.2277(3) 0.0323(10) Uani 1 1 d .
C7 C 0.0318(4) -0.2331(4) -0.2902(3) 0.0336(10) Uani 1 1 d .
C8 C 0.0639(5) -0.2652(5) -0.3661(3) 0.0507(15) Uani 1 1 d .
H8 H 0.1477 -0.2855 -0.3901 0.061 Uiso 1 1 calc R
C9 C -0.0483(5) -0.2657(5) -0.4094(4) 0.0464(13) Uani 1 1 d .
H9A H -0.0452 -0.3326 -0.4219 0.056 Uiso 1 1 calc R
H9B H -0.0544 -0.2210 -0.4628 0.056 Uiso 1 1 calc R
C10 C -0.1593(5) -0.2288(4) -0.3430(3) 0.0403(12) Uani 1 1 d .
H10A H -0.2176 -0.1682 -0.3667 0.048 Uiso 1 1 calc R
H10B H -0.2059 -0.2794 -0.3241 0.048 Uiso 1 1 calc R
C11 C 0.3123(5) -0.2959(4) -0.2505(3) 0.0350(11) Uani 1 1 d .
C12 C 0.1973(4) -0.1517(3) -0.2701(3) 0.0276(9) Uani 1 1 d .
C13 C 0.4490(7) -0.4512(4) -0.2126(4) 0.0569(16) Uani 1 1 d .
C14 C 0.4073(7) -0.5258(5) -0.2386(6) 0.072(2) Uani 1 1 d .
C15 C 0.4425(11) -0.6176(6) -0.1821(8) 0.109(4) Uani 1 1 d .
H15 H 0.4116 -0.6714 -0.1905 0.131 Uiso 1 1 calc R
C16 C 0.5211(11) -0.6295(7) -0.1151(7) 0.102(3) Uani 1 1 d .
H16 H 0.5451 -0.6910 -0.0819 0.122 Uiso 1 1 calc R
C17 C 0.5615(9) -0.5511(6) -0.0991(6) 0.090(3) Uani 1 1 d .
H17 H 0.6134 -0.5590 -0.0544 0.109 Uiso 1 1 calc R
C18 C 0.5281(7) -0.4607(5) -0.1469(5) 0.0663(18) Uani 1 1 d .
C19 C 0.3384(11) -0.5117(8) -0.3111(9) 0.137(5) Uani 1 1 d .
H19A H 0.3184 -0.5730 -0.3179 0.206 Uiso 1 1 calc R
H19B H 0.3887 -0.4920 -0.3619 0.206 Uiso 1 1 calc R
H19C H 0.2608 -0.4603 -0.3032 0.206 Uiso 1 1 calc R
C20 C 0.5725(9) -0.3748(6) -0.1304(7) 0.104(3) Uani 1 1 d .
H20A H 0.5378 -0.3176 -0.1698 0.156 Uiso 1 1 calc R
H20B H 0.6640 -0.3907 -0.1385 0.156 Uiso 1 1 calc R
H20C H 0.5447 -0.3600 -0.0720 0.156 Uiso 1 1 calc R
C21 C 0.5198(4) -0.1041(3) 0.1591(3) 0.0259(9) Uani 1 1 d .
C22 C 0.4556(4) -0.1100(3) 0.0933(3) 0.0272(9) Uani 1 1 d .
C23 C 0.3284(4) -0.0930(3) 0.1218(3) 0.0296(10) Uani 1 1 d .
H23 H 0.2622 -0.0928 0.0895 0.036 Uiso 1 1 calc R
C24 C 0.3182(4) -0.0771(3) 0.2048(3) 0.0270(9) Uani 1 1 d .
C25 C 0.2057(4) -0.0531(4) 0.2633(3) 0.0300(10) Uani 1 1 d .
C26 C 0.4625(4) -0.0728(3) 0.3135(3) 0.0245(9) Uani 1 1 d .
C27 C 0.3419(4) -0.0496(3) 0.3709(3) 0.0277(9) Uani 1 1 d .
C28 C 0.3299(4) -0.0383(4) 0.4526(3) 0.0361(11) Uani 1 1 d .
H28 H 0.3973 -0.0402 0.4845 0.043 Uiso 1 1 calc R
C29 C 0.1957(4) -0.0219(4) 0.4883(3) 0.0382(11) Uani 1 1 d .
H29A H 0.1662 0.0414 0.5128 0.046 Uiso 1 1 calc R
H29B H 0.1845 -0.0755 0.5328 0.046 Uiso 1 1 calc R
C30 C 0.1254(4) -0.0212(4) 0.4116(3) 0.0369(11) Uani 1 1 d .
H30A H 0.0797 -0.0732 0.4211 0.044 Uiso 1 1 calc R
H30B H 0.0654 0.0431 0.3994 0.044 Uiso 1 1 calc R
C31 C 0.6345(4) -0.1239(3) 0.3738(3) 0.0275(9) Uani 1 1 d .
C32 C 0.5324(4) 0.0086(3) 0.3121(3) 0.0257(9) Uani 1 1 d .
C33 C 0.7517(5) -0.2749(4) 0.4391(3) 0.0344(10) Uani 1 1 d .
C34 C 0.6848(5) -0.3100(4) 0.5101(3) 0.0393(12) Uani 1 1 d .
C35 C 0.7204(6) -0.4103(4) 0.5356(4) 0.0507(14) Uani 1 1 d .
H35 H 0.6768 -0.4371 0.5838 0.061 Uiso 1 1 calc R
C36 C 0.8161(7) -0.4700(5) 0.4927(5) 0.0607(17) Uani 1 1 d .
H36 H 0.8387 -0.5381 0.5118 0.073 Uiso 1 1 calc R
C37 C 0.8819(6) -0.4346(5) 0.4217(5) 0.0607(17) Uani 1 1 d .
H37 H 0.9485 -0.4781 0.3924 0.073 Uiso 1 1 calc R
C38 C 0.8498(5) -0.3344(4) 0.3933(4) 0.0446(13) Uani 1 1 d .
C39 C 0.5803(5) -0.2418(4) 0.5580(3) 0.0463(13) Uani 1 1 d .
H39A H 0.5700 -0.1746 0.5304 0.069 Uiso 1 1 calc R
H39B H 0.6004 -0.2448 0.6165 0.069 Uiso 1 1 calc R
H39C H 0.5026 -0.2617 0.5584 0.069 Uiso 1 1 calc R
C40 C 0.9196(6) -0.2923(5) 0.3171(5) 0.0667(19) Uani 1 1 d .
H40A H 0.9853 -0.3450 0.2934 0.100 Uiso 1 1 calc R
H40B H 0.9575 -0.2438 0.3340 0.100 Uiso 1 1 calc R
H40C H 0.8616 -0.2605 0.2742 0.100 Uiso 1 1 calc R
C41 C 0.2690(12) -0.2984(7) 0.3980(7) 0.100(3) Uani 1 1 d .
C42 C 0.2645(11) -0.3138(12) 0.3067(8) 0.154(6) Uani 1 1 d .
H42A H 0.1864 -0.2724 0.2858 0.230 Uiso 1 1 calc R
H42B H 0.2686 -0.3828 0.3033 0.230 Uiso 1 1 calc R
H42C H 0.3357 -0.2961 0.2719 0.230 Uiso 1 1 calc R
C43 C 0.3794(13) -0.3416(11) 0.4413(10) 0.157(6) Uani 1 1 d .
H43A H 0.3690 -0.3166 0.4966 0.235 Uiso 1 1 calc R
H43B H 0.4517 -0.3247 0.4074 0.235 Uiso 1 1 calc R
H43C H 0.3929 -0.4131 0.4496 0.235 Uiso 1 1 calc R
O6 O 0.0299(15) 0.4554(11) 0.1816(10) 0.235(6) Uiso 1 1 d .
C44 C 0.136(2) 0.4694(17) 0.2297(15) 0.236(9) Uiso 1 1 d .

loop_
_atom_site_aniso_label
_atom_site_aniso_U_11
_atom_site_aniso_U_22
_atom_site_aniso_U_33
_atom_site_aniso_U_23
_atom_site_aniso_U_13
_atom_site_aniso_U_12
Br1 0.0332(3) 0.1344(6) 0.0362(3) -0.0342(3) 0.0045(2) -0.0421(3)
Br2 0.0374(3) 0.1056(5) 0.0289(3) -0.0266(3) 0.0038(2) -0.0300(3)
Br3 0.0212(2) 0.0772(4) 0.0311(3) -0.0193(2) 0.00444(18) -0.0177(2)
Br4 0.0311(2) 0.0501(3) 0.0228(2) -0.01202(19) 0.00393(17) -0.0150(2)
O1 0.0268(18) 0.065(2) 0.0342(18) -0.0102(17) -0.0038(14) -0.0157(17)
O2 0.038(2) 0.039(2) 0.060(2) -0.0056(18) -0.0098(18) -0.0044(16)
O3 0.0220(17) 0.067(2) 0.0358(18) -0.0234(17) -0.0015(14) -0.0114(16)
O4 0.0272(17) 0.0421(19) 0.0388(18) -0.0036(15) -0.0106(14) -0.0127(14)
O5 0.135(7) 0.114(5) 0.104(5) -0.006(4) 0.034(5) -0.039(5)
N1 0.029(2) 0.065(3) 0.0227(19) -0.0118(19) 0.0023(16) -0.025(2)
N2 0.0257(19) 0.051(2) 0.0271(19) -0.0114(18) -0.0022(16) -0.0151(18)
N3 0.041(2) 0.042(2) 0.032(2) -0.0013(18) -0.0093(18) -0.0195(19)
N4 0.0222(19) 0.037(2) 0.035(2) -0.0073(17) -0.0009(16) -0.0091(16)
N5 0.0182(18) 0.039(2) 0.034(2) -0.0087(17) 0.0021(15) -0.0079(16)
N6 0.0197(17) 0.036(2) 0.0246(18) -0.0077(16) 0.0000(14) -0.0104(15)
N7 0.0192(18) 0.053(2) 0.0257(19) -0.0139(17) 0.0039(15) -0.0111(17)
N8 0.0228(18) 0.037(2) 0.0230(18) -0.0061(15) 0.0002(14) -0.0111(16)
N9 0.0222(18) 0.037(2) 0.0242(18) -0.0058(16) -0.0014(14) -0.0113(16)
N10 0.0243(19) 0.038(2) 0.034(2) -0.0060(17) -0.0057(16) -0.0131(17)
C1 0.030(3) 0.078(4) 0.027(2) -0.016(2) -0.0002(19) -0.027(3)
C2 0.028(2) 0.077(4) 0.027(2) -0.014(2) 0.0001(19) -0.024(3)
C3 0.030(3) 0.065(3) 0.029(2) -0.012(2) 0.005(2) -0.021(2)
C4 0.027(2) 0.053(3) 0.025(2) -0.007(2) 0.0001(18) -0.019(2)
C5 0.028(2) 0.047(3) 0.027(2) -0.006(2) -0.0032(18) -0.016(2)
C6 0.025(2) 0.052(3) 0.026(2) -0.011(2) 0.0027(18) -0.018(2)
C7 0.029(2) 0.050(3) 0.027(2) -0.007(2) -0.0028(19) -0.018(2)
C8 0.032(3) 0.091(5) 0.037(3) -0.027(3) 0.001(2) -0.022(3)
C9 0.037(3) 0.067(4) 0.041(3) -0.022(3) -0.008(2) -0.015(3)
C10 0.034(3) 0.061(3) 0.034(3) -0.012(2) -0.009(2) -0.021(2)
C11 0.030(2) 0.043(3) 0.036(3) -0.007(2) -0.010(2) -0.011(2)
C12 0.022(2) 0.041(3) 0.022(2) -0.0067(19) -0.0004(17) -0.0122(19)
C13 0.075(4) 0.041(3) 0.048(3) -0.003(3) 0.003(3) -0.005(3)
C14 0.061(4) 0.050(4) 0.103(6) -0.025(4) 0.015(4) -0.014(3)
C15 0.123(9) 0.049(5) 0.142(10) -0.032(5) 0.030(8) -0.010(5)
C16 0.134(9) 0.077(6) 0.090(7) 0.005(5) -0.005(6) -0.027(6)
C17 0.114(7) 0.065(5) 0.083(6) 0.001(4) -0.022(5) -0.005(5)
C18 0.067(5) 0.059(4) 0.067(4) -0.007(3) -0.012(4) -0.005(3)
C19 0.121(9) 0.115(8) 0.192(12) -0.101(8) -0.082(9) 0.014(6)
C20 0.104(7) 0.078(6) 0.142(9) -0.025(6) -0.063(7) -0.013(5)
C21 0.022(2) 0.035(2) 0.024(2) -0.0098(18) 0.0044(17) -0.0127(18)
C22 0.027(2) 0.036(2) 0.021(2) -0.0088(18) 0.0024(17) -0.0104(19)
C23 0.024(2) 0.040(3) 0.028(2) -0.008(2) -0.0044(18) -0.0120(19)
C24 0.022(2) 0.037(2) 0.026(2) -0.0082(19) -0.0013(17) -0.0128(18)
C25 0.024(2) 0.041(3) 0.028(2) -0.012(2) 0.0007(18) -0.0102(19)
C26 0.020(2) 0.036(2) 0.020(2) -0.0087(18) -0.0009(16) -0.0115(18)
C27 0.021(2) 0.037(2) 0.025(2) -0.0070(19) 0.0017(17) -0.0090(18)
C28 0.026(2) 0.055(3) 0.029(2) -0.015(2) 0.0013(19) -0.010(2)
C29 0.027(2) 0.059(3) 0.028(2) -0.012(2) 0.0029(19) -0.009(2)
C30 0.023(2) 0.060(3) 0.029(2) -0.016(2) 0.0083(19) -0.012(2)
C31 0.022(2) 0.039(3) 0.024(2) -0.0055(19) -0.0008(17) -0.0101(19)
C32 0.023(2) 0.037(3) 0.020(2) -0.0104(18) 0.0038(16) -0.0116(19)
C33 0.032(3) 0.039(3) 0.035(3) -0.006(2) -0.010(2) -0.010(2)
C34 0.036(3) 0.051(3) 0.035(3) -0.002(2) -0.011(2) -0.016(2)
C35 0.049(3) 0.052(3) 0.054(4) 0.006(3) -0.016(3) -0.020(3)
C36 0.065(4) 0.041(3) 0.075(5) 0.004(3) -0.028(4) -0.008(3)
C37 0.052(4) 0.055(4) 0.072(4) -0.020(3) -0.015(3) 0.003(3)
C38 0.037(3) 0.054(3) 0.043(3) -0.011(3) -0.008(2) -0.006(2)
C39 0.040(3) 0.063(4) 0.038(3) -0.006(3) -0.001(2) -0.017(3)
C40 0.047(4) 0.078(5) 0.063(4) -0.007(4) 0.010(3) -0.002(3)
C41 0.115(8) 0.073(5) 0.106(8) -0.013(5) 0.052(7) -0.038(5)
C42 0.097(9) 0.222(15) 0.110(9) -0.017(9) 0.032(7) -0.004(9)
C43 0.139(12) 0.172(12) 0.203(15) -0.013(11) -0.022(11) -0.116(11)

loop_
_atom_type_symbol
_atom_type_description
_atom_type_scat_dispersion_real
_atom_type_scat_dispersion_imag
_atom_type_scat_source
C C 0.0033 0.0016 'International Tables Vol C Tables 4.2.6.8 and 6.1.1.4'
H H 0.0000 0.0000 'International Tables Vol C Tables 4.2.6.8 and 6.1.1.4'
N N 0.0061 0.0033 'International Tables Vol C Tables 4.2.6.8 and 6.1.1.4'
O O 0.0106 0.0060 'International Tables Vol C Tables 4.2.6.8 and 6.1.1.4'
Br Br -0.2901 2.4595 'International Tables Vol C Tables 4.2.6.8 and 6.1.1.4'

loop_
_exptl_crystal_face_index_h
_exptl_crystal_face_index_k
_exptl_crystal_face_index_l
_exptl_crystal_face_perp_dist
0 1 0 0.010000
0 -1 0 0.010000
-5 -1 6 0.050000
0 -1 -13 0.040000
2 1 5 0.040000
16 5 -1 0.090000

loop_
_geom_angle_atom_site_label_1
_geom_angle_atom_site_label_2
_geom_angle_atom_site_label_3
_geom_angle
C11 O2 C13 120.4(5)
C31 O4 C33 120.0(3)
C1 N1 C4 107.6(4)
C1 N1 C6 127.1(4)
C4 N1 C6 125.2(4)
C5 N2 C7 126.2(4)
C5 N2 C10 123.2(4)
C7 N2 C10 110.1(4)
C11 N3 C6 103.5(4)
C12 N4 C11 102.5(4)
C12 N5 H5A 120.0
C12 N5 H5B 120.0
H5A N5 H5B 120.0
C21 N6 C24 107.8(3)
C21 N6 C26 127.3(3)
C24 N6 C26 124.9(3)
C25 N7 C27 126.3(4)
C25 N7 C30 123.3(4)
C27 N7 C30 110.2(4)
C31 N8 C26 102.6(4)
C32 N9 C31 102.5(3)
C32 N10 H10A 120.0
C32 N10 H10B 120.0
H10A N10 H10B 120.0
N1 C1 C2 107.9(4)
N1 C1 Br1 124.3(4)
C2 C1 Br1 127.7(4)
C1 C2 C3 108.3(4)
C1 C2 Br2 123.4(4)
C3 C2 Br2 128.2(4)
C4 C3 C2 106.8(4)
C4 C3 H3 126.6
C2 C3 H3 126.6
C3 C4 N1 109.5(4)
C3 C4 C5 128.8(4)
N1 C4 C5 121.7(4)
O1 C5 N2 123.0(4)
O1 C5 C4 122.2(4)
N2 C5 C4 114.8(4)
N1 C6 N3 112.9(4)
N1 C6 C7 110.4(4)
N3 C6 C7 109.1(4)
N1 C6 C12 112.9(4)
N3 C6 C12 101.7(4)
C7 C6 C12 109.5(4)
C8 C7 N2 110.8(4)
C8 C7 C6 127.9(5)
N2 C7 C6 121.3(4)
C7 C8 C9 111.9(5)
C7 C8 H8 124.0
C9 C8 H8 124.0
C8 C9 C10 103.1(4)
C8 C9 H9A 111.2
C10 C9 H9A 111.2
C8 C9 H9B 111.2
C10 C9 H9B 111.2
H9A C9 H9B 109.1
N2 C10 C9 104.0(4)
N2 C10 H10A 111.0
C9 C10 H10A 111.0
N2 C10 H10B 111.0
C9 C10 H10B 111.0
H10A C10 H10B 109.0
N3 C11 O2 126.4(5)
N3 C11 N4 121.4(4)
O2 C11 N4 112.2(4)
N5 C12 N4 126.0(4)
N5 C12 C6 123.8(4)
N4 C12 C6 110.2(4)
O2 C13 C14 118.9(6)
O2 C13 C18 113.9(6)
C14 C13 C18 126.7(6)
C13 C14 C19 122.8(8)
C13 C14 C15 111.4(8)
C19 C14 C15 125.7(9)
C16 C15 C14 123.0(9)
C16 C15 H15 118.5
C14 C15 H15 118.5
C17 C16 C15 119.4(9)
C17 C16 H16 120.3
C15 C16 H16 120.3
C16 C17 C18 121.3(9)
C16 C17 H17 119.3
C18 C17 H17 119.3
C17 C18 C13 117.8(7)
C17 C18 C20 121.8(8)
C13 C18 C20 120.4(7)
C14 C19 H19A 109.5
C14 C19 H19B 109.5
H19A C19 H19B 109.5
C14 C19 H19C 109.5
H19A C19 H19C 109.5
H19B C19 H19C 109.5
C18 C20 H20A 109.5
C18 C20 H20B 109.5
H20A C20 H20B 109.5
C18 C20 H20C 109.5
H20A C20 H20C 109.5
H20B C20 H20C 109.5
C22 C21 N6 108.2(4)
C22 C21 Br3 127.2(3)
N6 C21 Br3 124.5(3)
C21 C22 C23 108.3(4)
C21 C22 Br4 123.7(3)
C23 C22 Br4 127.9(3)
C24 C23 C22 106.7(4)
C24 C23 H23 126.7
C22 C23 H23 126.7
C23 C24 N6 109.0(4)
C23 C24 C25 128.8(4)
N6 C24 C25 122.1(4)
O3 C25 N7 122.6(4)
O3 C25 C24 122.6(4)
N7 C25 C24 114.8(4)
N6 C26 N8 112.8(3)
N6 C26 C27 109.9(3)
N8 C26 C27 109.8(3)
N6 C26 C32 112.1(3)
N8 C26 C32 102.2(3)
C27 C26 C32 109.7(3)
C28 C27 N7 111.1(4)
C28 C27 C26 127.0(4)
N7 C27 C26 121.9(4)
C27 C28 C29 111.0(4)
C27 C28 H28 124.5
C29 C28 H28 124.5
C28 C29 C30 103.9(4)
C28 C29 H29A 111.0
C30 C29 H29A 111.0
C28 C29 H29B 111.0
C30 C29 H29B 111.0
H29A C29 H29B 109.0
N7 C30 C29 103.7(4)
N7 C30 H30A 111.0
C29 C30 H30A 111.0
N7 C30 H30B 111.0
C29 C30 H30B 111.0
H30A C30 H30B 109.0
N8 C31 O4 126.0(4)
N8 C31 N9 121.7(4)
O4 C31 N9 112.4(4)
N10 C32 N9 125.9(4)
N10 C32 C26 123.8(4)
N9 C32 C26 110.3(4)
C38 C33 C34 123.4(5)
C38 C33 O4 116.2(5)
C34 C33 O4 119.9(4)
C33 C34 C35 117.0(5)
C33 C34 C39 121.2(5)
C35 C34 C39 121.9(5)
C36 C35 C34 121.0(6)
C36 C35 H35 119.5
C34 C35 H35 119.5
C35 C36 C37 121.7(6)
C35 C36 H36 119.1
C37 C36 H36 119.1
C36 C37 C38 119.6(6)
C36 C37 H37 120.2
C38 C37 H37 120.2
C33 C38 C37 117.3(6)
C33 C38 C40 121.2(5)
C37 C38 C40 121.5(6)
C34 C39 H39A 109.5
C34 C39 H39B 109.5
H39A C39 H39B 109.5
C34 C39 H39C 109.5
H39A C39 H39C 109.5
H39B C39 H39C 109.5
C38 C40 H40A 109.5
C38 C40 H40B 109.5
H40A C40 H40B 109.5
C38 C40 H40C 109.5
H40A C40 H40C 109.5
H40B C40 H40C 109.5
O5 C41 C43 119.8(13)
O5 C41 C42 118.7(13)
C43 C41 C42 121.1(11)
C41 C42 H42A 109.5
C41 C42 H42B 109.5
H42A C42 H42B 109.5
C41 C42 H42C 109.5
H42A C42 H42C 109.5
H42B C42 H42C 109.5
C41 C43 H43A 109.5
C41 C43 H43B 109.5
H43A C43 H43B 109.5
C41 C43 H43C 109.5
H43A C43 H43C 109.5
H43B C43 H43C 109.5

loop_
_geom_bond_atom_site_label_1
_geom_bond_atom_site_label_2
_geom_bond_distance
Br1 C1 1.849(5)
Br2 C2 1.875(5)
Br3 C21 1.854(4)
Br4 C22 1.879(4)
O1 C5 1.241(6)
O2 C11 1.346(6)
O2 C13 1.390(7)
O3 C25 1.244(5)
O4 C31 1.335(5)
O4 C33 1.405(6)
O5 C41 1.147(11)
N1 C1 1.374(6)
N1 C4 1.384(6)
N1 C6 1.453(6)
N2 C5 1.341(6)
N2 C7 1.408(6)
N2 C10 1.480(6)
N3 C11 1.272(6)
N3 C6 1.478(7)
N4 C12 1.319(6)
N4 C11 1.390(6)
N5 C12 1.301(6)
N5 H5A 0.8800
N5 H5B 0.8800
N6 C21 1.369(5)
N6 C24 1.383(5)
N6 C26 1.465(5)
N7 C25 1.342(6)
N7 C27 1.396(6)
N7 C30 1.482(5)
N8 C31 1.285(5)
N8 C26 1.474(6)
N9 C32 1.309(6)
N9 C31 1.393(6)
N10 C32 1.308(6)
N10 H10A 0.8800
N10 H10B 0.8800
C1 C2 1.379(7)
C2 C3 1.400(7)
C3 C4 1.361(6)
C3 H3 0.9500
C4 C5 1.462(6)
C6 C7 1.510(6)
C6 C12 1.548(6)
C7 C8 1.329(7)
C8 C9 1.504(7)
C8 H8 0.9500
C9 C10 1.555(7)
C9 H9A 0.9900
C9 H9B 0.9900
C10 H10A 0.9900
C10 H10B 0.9900
C13 C14 1.395(10)
C13 C18 1.422(10)
C14 C19 1.430(13)
C14 C15 1.472(13)
C15 C16 1.430(15)
C15 H15 0.9500
C16 C17 1.374(13)
C16 H16 0.9500
C17 C18 1.385(11)
C17 H17 0.9500
C18 C20 1.501(11)
C19 H19A 0.9800
C19 H19B 0.9800
C19 H19C 0.9800
C20 H20A 0.9800
C20 H20B 0.9800
C20 H20C 0.9800
C21 C22 1.367(6)
C22 C23 1.402(6)
C23 C24 1.362(6)
C23 H23 0.9500
C24 C25 1.461(6)
C26 C27 1.517(6)
C26 C32 1.555(6)
C27 C28 1.324(6)
C28 C29 1.503(6)
C28 H28 0.9500
C29 C30 1.532(7)
C29 H29A 0.9900
C29 H29B 0.9900
C30 H30A 0.9900
C30 H30B 0.9900
C33 C38 1.388(7)
C33 C34 1.389(7)
C34 C35 1.392(8)
C34 C39 1.505(8)
C35 C36 1.352(9)
C35 H35 0.9500
C36 C37 1.383(10)
C36 H36 0.9500
C37 C38 1.400(9)
C37 H37 0.9500
C38 C40 1.504(9)
C39 H39A 0.9800
C39 H39B 0.9800
C39 H39C 0.9800
C40 H40A 0.9800
C40 H40B 0.9800
C40 H40C 0.9800
C41 C43 1.436(16)
C41 C42 1.513(17)
C42 H42A 0.9800
C42 H42B 0.9800
C42 H42C 0.9800
C43 H43A 0.9800
C43 H43B 0.9800
C43 H43C 0.9800
O6 C44 1.56(2)

loop_
_geom_torsion_atom_site_label_1
_geom_torsion_atom_site_label_2
_geom_torsion_atom_site_label_3
_geom_torsion_atom_site_label_4
_geom_torsion
C4 N1 C1 C2 0.5(6)
C6 N1 C1 C2 -176.3(5)
C4 N1 C1 Br1 -175.9(4)
C6 N1 C1 Br1 7.3(8)
N1 C1 C2 C3 -0.5(7)
Br1 C1 C2 C3 175.7(4)
N1 C1 C2 Br2 -178.5(4)
Br1 C1 C2 Br2 -2.3(8)
C1 C2 C3 C4 0.4(7)
Br2 C2 C3 C4 178.2(4)
C2 C3 C4 N1 -0.1(6)
C2 C3 C4 C5 -177.4(5)
C1 N1 C4 C3 -0.3(6)
C6 N1 C4 C3 176.6(5)
C1 N1 C4 C5 177.3(5)
C6 N1 C4 C5 -5.9(8)
C7 N2 C5 O1 -177.0(5)
C10 N2 C5 O1 -5.5(8)
C7 N2 C5 C4 3.9(7)
C10 N2 C5 C4 175.3(5)
C3 C4 C5 O1 0.1(9)
N1 C4 C5 O1 -176.9(5)
C3 C4 C5 N2 179.3(5)
N1 C4 C5 N2 2.3(7)
C1 N1 C6 N3 56.9(7)
C4 N1 C6 N3 -119.3(5)
C1 N1 C6 C7 179.3(5)
C4 N1 C6 C7 3.1(7)
C1 N1 C6 C12 -57.8(7)
C4 N1 C6 C12 126.0(5)
C11 N3 C6 N1 -128.5(4)
C11 N3 C6 C7 108.3(4)
C11 N3 C6 C12 -7.3(4)
C5 N2 C7 C8 173.1(5)
C10 N2 C7 C8 0.7(6)
C5 N2 C7 C6 -6.6(8)
C10 N2 C7 C6 -179.0(5)
N1 C6 C7 C8 -176.9(6)
N3 C6 C7 C8 -52.3(7)
C12 C6 C7 C8 58.2(7)
N1 C6 C7 N2 2.8(7)
N3 C6 C7 N2 127.5(5)
C12 C6 C7 N2 -122.0(5)
N2 C7 C8 C9 0.3(7)
C6 C7 C8 C9 -179.9(5)
C7 C8 C9 C10 -1.2(7)
C5 N2 C10 C9 -174.1(5)
C7 N2 C10 C9 -1.4(6)
C8 C9 C10 N2 1.5(6)
C6 N3 C11 O2 -175.5(5)
C6 N3 C11 N4 4.8(6)
C13 O2 C11 N3 -13.5(8)
C13 O2 C11 N4 166.3(5)
C12 N4 C11 N3 0.8(6)
C12 N4 C11 O2 -179.0(4)
C11 N4 C12 N5 175.7(4)
C11 N4 C12 C6 -5.9(5)
N1 C6 C12 N5 -51.7(6)
N3 C6 C12 N5 -173.0(4)
C7 C6 C12 N5 71.7(5)
N1 C6 C12 N4 129.8(4)
N3 C6 C12 N4 8.5(5)
C7 C6 C12 N4 -106.8(4)
C11 O2 C13 C14 80.1(7)
C11 O2 C13 C18 -107.0(6)
O2 C13 C14 C19 -1.5(12)
C18 C13 C14 C19 -173.3(9)
O2 C13 C14 C15 179.0(6)
C18 C13 C14 C15 7.2(11)
C13 C14 C15 C16 -6.3(12)
C19 C14 C15 C16 174.2(10)
C14 C15 C16 C17 3.3(16)
C15 C16 C17 C18 -0.3(16)
C16 C17 C18 C13 0.8(13)
C16 C17 C18 C20 -179.6(9)
O2 C13 C18 C17 -177.0(7)
C14 C13 C18 C17 -4.8(12)
O2 C13 C18 C20 3.3(10)
C14 C13 C18 C20 175.6(8)
C24 N6 C21 C22 -0.2(5)
C26 N6 C21 C22 178.9(4)
C24 N6 C21 Br3 175.7(3)
C26 N6 C21 Br3 -5.1(6)
N6 C21 C22 C23 0.1(5)
Br3 C21 C22 C23 -175.7(3)
N6 C21 C22 Br4 179.8(3)
Br3 C21 C22 Br4 4.0(6)
C21 C22 C23 C24 0.0(5)
Br4 C22 C23 C24 -179.6(4)
C22 C23 C24 N6 -0.2(5)
C22 C23 C24 C25 178.0(5)
C21 N6 C24 C23 0.3(5)
C26 N6 C24 C23 -178.9(4)
C21 N6 C24 C25 -178.0(4)
C26 N6 C24 C25 2.8(7)
C27 N7 C25 O3 179.0(5)
C30 N7 C25 O3 4.1(8)
C27 N7 C25 C24 -1.4(7)
C30 N7 C25 C24 -176.3(4)
C23 C24 C25 O3 0.5(8)
N6 C24 C25 O3 178.4(5)
C23 C24 C25 N7 -179.1(5)
N6 C24 C25 N7 -1.1(7)
C21 N6 C26 N8 -57.8(6)
C24 N6 C26 N8 121.3(4)
C21 N6 C26 C27 179.3(4)
C24 N6 C26 C27 -1.7(6)
C21 N6 C26 C32 57.0(6)
C24 N6 C26 C32 -124.0(4)
C31 N8 C26 N6 127.5(4)
C31 N8 C26 C27 -109.5(4)
C31 N8 C26 C32 6.9(4)
C25 N7 C27 C28 -175.9(5)
C30 N7 C27 C28 -0.5(6)
C25 N7 C27 C26 2.5(7)
C30 N7 C27 C26 177.9(4)
N6 C26 C27 C28 177.3(5)
N8 C26 C27 C28 52.6(6)
C32 C26 C27 C28 -59.0(6)
N6 C26 C27 N7 -0.8(6)
N8 C26 C27 N7 -125.5(4)
C32 C26 C27 N7 122.9(4)
N7 C27 C28 C29 1.7(6)
C26 C27 C28 C29 -176.6(4)
C27 C28 C29 C30 -2.2(6)
C25 N7 C30 C29 174.7(5)
C27 N7 C30 C29 -0.9(5)
C28 C29 C30 N7 1.7(5)
C26 N8 C31 O4 175.7(4)
C26 N8 C31 N9 -4.5(5)
C33 O4 C31 N8 2.0(7)
C33 O4 C31 N9 -177.9(4)
C32 N9 C31 N8 -0.8(5)
C32 N9 C31 O4 179.0(4)
C31 N9 C32 N10 -176.0(4)
C31 N9 C32 C26 5.6(4)
N6 C26 C32 N10 52.3(5)
N8 C26 C32 N10 173.4(4)
C27 C26 C32 N10 -70.2(5)
N6 C26 C32 N9 -129.3(4)
N8 C26 C32 N9 -8.2(4)
C27 C26 C32 N9 108.2(4)
C31 O4 C33 C38 106.6(5)
C31 O4 C33 C34 -80.8(5)
C38 C33 C34 C35 0.3(8)
O4 C33 C34 C35 -171.6(4)
C38 C33 C34 C39 179.2(5)
O4 C33 C34 C39 7.2(7)
C33 C34 C35 C36 0.1(8)
C39 C34 C35 C36 -178.7(6)
C34 C35 C36 C37 -0.5(10)
C35 C36 C37 C38 0.4(10)
C34 C33 C38 C37 -0.5(8)
O4 C33 C38 C37 171.8(5)
C34 C33 C38 C40 -179.6(5)
O4 C33 C38 C40 -7.3(8)
C36 C37 C38 C33 0.1(9)
C36 C37 C38 C40 179.2(6)

loop_
_reflns_scale_group_code
_reflns_scale_meas_F
1 1.0
